data_7130069
loop_
_publ_author_name
'Shima, Yuto'
'Suzuki, Takashi'
'Abe, Hitoshi'
'Yajima, Tatsuo'
'Mori, Seiji'
'Shimazaki, Yuichi'

_publ_section_title
;
 Non-innocent redox behavior of CuII--p-dimethylaminophenolate complexes:
 formation and characterization of the CuI--phenoxyl radical species
;
_journal_name_full 'Chemical Communications'
_journal_paper_doi 10.1039/D2CC01409B
_journal_year 2022
_chemical_formula_moiety 'C59 H81 B3 Cl10 Cu2 F12 N8 O3'
_chemical_formula_sum 'C59 H81 B3 Cl10 Cu2 F12 N8 O3'
_chemical_formula_weight 1692.37
_space_group_crystal_system triclinic
_space_group_IT_number 2
_space_group_name_Hall '-P 1'
_space_group_name_H-M_alt 'P -1'
_atom_sites_solution_hydrogens geom
_atom_sites_solution_primary direct
_atom_sites_solution_secondary difmap
_audit_update_record
;
2022-02-22 deposited with the CCDC.	2022-05-04 downloaded from the CCDC.
;
_cell_angle_alpha 79.492(10)
_cell_angle_beta 75.784(9)
_cell_angle_gamma 70.683(9)
_cell_formula_units_Z 2
_cell_length_a 11.9251(13)
_cell_length_b 14.574(3)
_cell_length_c 23.160(5)
_cell_measurement_reflns_used 576
_cell_measurement_temperature 133
_cell_measurement_theta_max 26.36
_cell_measurement_theta_min 3.71
_cell_volume 3659.6(12)
_computing_cell_refinement 'RAPID AUTO'
_computing_data_collection 'RAPID AUTO (Rigaku, ????)'
_computing_data_reduction 'RAPID AUTO'
_computing_molecular_graphics 'CrystalStructure 4.2'
_computing_publication_material 'CrystalStructure 4.2 (Rigaku, 2017)'
_computing_structure_refinement 'SHELXL Version 2014/7 (Sheldrick, 2008)'
_computing_structure_solution 'SHELXT Version 2014/5 (Sheldrick, 2014)'
_diffrn_ambient_temperature 133
_diffrn_detector_area_resol_mean 10.000
_diffrn_measured_fraction_theta_full 0.990
_diffrn_measured_fraction_theta_max 0.984
_diffrn_measurement_device_type 'Rigaku R-AXIS RAPID'
_diffrn_measurement_method \w
_diffrn_radiation_type 'Mo K\a'
_diffrn_radiation_wavelength 0.71075
_diffrn_reflns_av_R_equivalents 0.0282
_diffrn_reflns_Laue_measured_fraction_full 0.990
_diffrn_reflns_Laue_measured_fraction_max 0.984
_diffrn_reflns_limit_h_max 15
_diffrn_reflns_limit_h_min -14
_diffrn_reflns_limit_k_max 18
_diffrn_reflns_limit_k_min -18
_diffrn_reflns_limit_l_max 30
_diffrn_reflns_limit_l_min -30
_diffrn_reflns_number 35032
_diffrn_reflns_point_group_measured_fraction_full 0.990
_diffrn_reflns_point_group_measured_fraction_max 0.984
_diffrn_reflns_theta_full 25.242
_diffrn_reflns_theta_max 27.478
_diffrn_reflns_theta_min 1.831
_diffrn_standards_number 0
_exptl_absorpt_coefficient_mu 1.025
_exptl_absorpt_correction_T_max 0.931
_exptl_absorpt_correction_T_min 0.693
_exptl_absorpt_correction_type multi-scan
_exptl_absorpt_process_details 'ABSCOR (Rigaku, 1995)'
_exptl_crystal_colour purple
_exptl_crystal_density_diffrn 1.536
_exptl_crystal_density_method 'not measured'
_exptl_crystal_description block
_exptl_crystal_F_000 1732.00
_exptl_crystal_size_max 0.240
_exptl_crystal_size_mid 0.180
_exptl_crystal_size_min 0.070
_refine_diff_density_max 1.01
_refine_diff_density_min -1.26
_refine_ls_extinction_method none
_refine_ls_goodness_of_fit_ref 1.199
_refine_ls_hydrogen_treatment mixed
_refine_ls_number_parameters 874
_refine_ls_number_reflns 16499
_refine_ls_number_restraints 0
_refine_ls_R_factor_all 0.0860
_refine_ls_R_factor_gt 0.0769
_refine_ls_shift/su_max 0.000
_refine_ls_structure_factor_coef Fsqd
_refine_ls_weighting_details 'w = 1/[\s^2^(Fo^2^)+(0.0300P)^2^+24.2396P] where P=(Fo^2^+2Fc^2^)/3'
_refine_ls_weighting_scheme calc
_refine_ls_wR_factor_gt 0.1853
_refine_ls_wR_factor_ref 0.1891
_reflns_Friedel_coverage 0.000
_reflns_number_gt 14427
_reflns_number_total 16499
_reflns_threshold_expression F^2^>2.0\s(F^2^)
_cod_data_source_file d2cc01409b2.cif
_cod_data_source_block 201116
_cod_original_cell_volume 3659.6(11)
_cod_database_code 7130069

loop_
_space_group_symop_id
_space_group_symop_operation_xyz
1 +X,+Y,+Z
2 -X,-Y,-Z

loop_
_atom_site_label
_atom_site_type_symbol
_atom_site_fract_x
_atom_site_fract_y
_atom_site_fract_z
_atom_site_U_iso_or_equiv
_atom_site_adp_type
_atom_site_occupancy
_atom_site_site_symmetry_order
_atom_site_calc_flag
_atom_site_refinement_flags_posn
_atom_site_refinement_flags_adp
_atom_site_refinement_flags_occupancy
_atom_site_disorder_assembly
_atom_site_disorder_group
Cu1 Cu 0.22684(5) 0.23623(4) 0.28117(3) 0.01838(13) Uani 1 1 d . . . . .
Cu2 Cu 0.38801(5) 0.39240(4) 0.30612(3) 0.02059(13) Uani 1 1 d . . . . .
Cl1 Cl 0.4964(2) 0.21954(17) -0.11783(11) 0.0779(7) Uani 1 1 d . . . . .
Cl2 Cl 0.5820(2) 0.24028(18) -0.01626(14) 0.0854(8) Uani 1 1 d . . . . .
Cl3 Cl 0.11103(17) 0.69073(13) 0.40228(9) 0.0560(5) Uani 1 1 d . . . . .
Cl4 Cl -0.0208(2) 0.7777(2) 0.30541(13) 0.0957(10) Uani 1 1 d . . . . .
Cl5 Cl 0.32720(16) 0.24669(14) 0.64524(8) 0.0528(4) Uani 1 1 d . . . . .
Cl6 Cl 0.3691(2) 0.12028(15) 0.75579(9) 0.0709(6) Uani 1 1 d . . . . .
Cl7 Cl -0.12368(15) 0.09789(12) 0.54147(7) 0.0428(3) Uani 1 1 d . . . . .
Cl8 Cl -0.38693(19) 0.17645(18) 0.55242(12) 0.0778(7) Uani 1 1 d . . . . .
Cl9 Cl 0.03509(16) -0.15513(13) 0.15154(8) 0.0475(4) Uani 1 1 d . . . . .
Cl10 Cl 0.12638(17) -0.29117(12) 0.06059(8) 0.0500(4) Uani 1 1 d . . . . .
F1 F 0.2068(3) 0.5471(3) 0.50440(17) 0.0459(9) Uani 1 1 d . . . . .
F2 F 0.1611(3) 0.6383(3) 0.58076(19) 0.0530(10) Uani 1 1 d . . . . .
F3 F 0.3550(3) 0.5818(3) 0.53287(18) 0.0502(10) Uani 1 1 d . . . . .
F4 F 0.2611(4) 0.4772(3) 0.59402(18) 0.0565(11) Uani 1 1 d . . . . .
F5 F 0.1044(3) -0.0221(3) 0.59151(16) 0.0411(8) Uani 1 1 d . . . . .
F6 F 0.2559(3) 0.0350(3) 0.59827(17) 0.0441(9) Uani 1 1 d . . . . .
F7 F 0.2681(4) -0.1269(3) 0.6233(2) 0.0622(12) Uani 1 1 d . . . . .
F8 F 0.1374(4) -0.0130(4) 0.68180(17) 0.0618(12) Uani 1 1 d . . . . .
F9 F 0.1931(4) -0.0025(3) 0.0089(2) 0.0630(12) Uani 1 1 d . . . . .
F10 F 0.2559(5) 0.0456(4) -0.0885(2) 0.0767(15) Uani 1 1 d . . . . .
F11 F 0.3721(4) 0.0275(5) -0.0231(3) 0.0873(18) Uani 1 1 d . . . . .
F12 F 0.2013(6) 0.1504(4) -0.0214(3) 0.102(2) Uani 1 1 d . . . . .
O1 O 0.1256(3) 0.3185(2) 0.22263(15) 0.0215(7) Uani 1 1 d . . . . .
O2 O 0.5249(3) 0.3728(3) 0.23528(15) 0.0230(7) Uani 1 1 d . . . . .
O3 O 0.3133(3) 0.3316(3) 0.26401(15) 0.0230(7) Uani 1 1 d . . . . .
N1 N 0.2972(4) 0.1631(3) 0.35399(18) 0.0209(8) Uani 1 1 d . . . . .
N2 N 0.2881(3) 0.1046(3) 0.22849(19) 0.0219(8) Uani 1 1 d . . . . .
N3 N 0.0920(3) 0.1757(3) 0.32450(18) 0.0197(8) Uani 1 1 d . . . . .
N4 N -0.1223(4) 0.1293(3) 0.14188(19) 0.0249(9) Uani 1 1 d . . . . .
N5 N 0.2794(4) 0.3814(3) 0.38852(19) 0.0246(9) Uani 1 1 d . . . . .
N6 N 0.3485(4) 0.5540(3) 0.2932(2) 0.0252(9) Uani 1 1 d . . . . .
N7 N 0.5000(4) 0.4019(3) 0.35800(19) 0.0232(8) Uani 1 1 d . . . . .
N8 N 0.8129(4) 0.6105(4) 0.1964(2) 0.0360(11) Uani 1 1 d . . . . .
C1 C 0.0583(4) 0.2843(3) 0.2016(2) 0.0195(9) Uani 1 1 d . . . . .
C2 C 0.0587(4) 0.2926(3) 0.1381(2) 0.0208(9) Uani 1 1 d . . . . .
C3 C -0.0026(4) 0.2412(4) 0.1203(2) 0.0223(9) Uani 1 1 d . . . . .
H3 H 0.0019 0.2427 0.0787 0.027 Uiso 1 1 calc R U . . .
C4 C -0.0727(4) 0.1858(4) 0.1614(2) 0.0230(10) Uani 1 1 d . . . . .
C5 C -0.0884(4) 0.1912(4) 0.2236(2) 0.0218(9) Uani 1 1 d . . . . .
H5 H -0.1441 0.1632 0.2517 0.026 Uiso 1 1 calc R U . . .
C6 C -0.0230(4) 0.2369(3) 0.2430(2) 0.0187(9) Uani 1 1 d . . . . .
C7 C -0.0282(4) 0.2347(4) 0.3086(2) 0.0212(9) Uani 1 1 d . . . . .
H7A H -0.0919 0.2056 0.3322 0.025 Uiso 1 1 calc R U . . .
H7B H -0.0496 0.3023 0.3188 0.025 Uiso 1 1 calc R U . . .
C8 C 0.5110(4) 0.1376(4) 0.3048(2) 0.0270(11) Uani 1 1 d . . . . .
H8A H 0.5910 0.1122 0.3155 0.032 Uiso 1 1 calc R U . . .
H8B H 0.5071 0.0987 0.2754 0.032 Uiso 1 1 calc R U . . .
H8C H 0.4974 0.2060 0.2875 0.032 Uiso 1 1 calc R U . . .
C9 C 0.4146(4) 0.1312(4) 0.3601(2) 0.0256(10) Uani 1 1 d . . . . .
C10 C 0.4450(5) 0.0913(4) 0.4149(3) 0.0322(12) Uani 1 1 d . . . . .
H10 H 0.5273 0.0715 0.4188 0.039 Uiso 1 1 calc R U . . .
C11 C 0.3558(5) 0.0801(4) 0.4642(3) 0.0339(12) Uani 1 1 d . . . . .
H11 H 0.3758 0.0549 0.5024 0.041 Uiso 1 1 calc R U . . .
C12 C 0.2373(5) 0.1060(4) 0.4570(2) 0.0283(11) Uani 1 1 d . . . . .
H12 H 0.1751 0.0954 0.4896 0.034 Uiso 1 1 calc R U . . .
C13 C 0.2109(4) 0.1475(3) 0.4015(2) 0.0224(9) Uani 1 1 d . . . . .
C14 C 0.0848(4) 0.1780(4) 0.3891(2) 0.0229(10) Uani 1 1 d . . . . .
H14A H 0.0401 0.1329 0.4134 0.028 Uiso 1 1 calc R U . . .
H14B H 0.0404 0.2449 0.4002 0.028 Uiso 1 1 calc R U . . .
C15 C 0.4658(4) 0.1306(4) 0.1567(2) 0.0282(11) Uani 1 1 d . . . . .
H15A H 0.5108 0.1144 0.1165 0.034 Uiso 1 1 calc R U . . .
H15B H 0.4355 0.2018 0.1567 0.034 Uiso 1 1 calc R U . . .
H15C H 0.5196 0.1025 0.1855 0.034 Uiso 1 1 calc R U . . .
C16 C 0.3610(4) 0.0893(4) 0.1741(2) 0.0242(10) Uani 1 1 d . . . . .
C17 C 0.3432(5) 0.0339(4) 0.1361(3) 0.0332(12) Uani 1 1 d . . . . .
H17 H 0.3947 0.0249 0.0978 0.040 Uiso 1 1 calc R U . . .
C18 C 0.2496(5) -0.0083(4) 0.1546(3) 0.0345(12) Uani 1 1 d . . . . .
H18 H 0.2349 -0.0448 0.1288 0.041 Uiso 1 1 calc R U . . .
C19 C 0.1780(5) 0.0037(4) 0.2115(3) 0.0281(11) Uani 1 1 d . . . . .
H19 H 0.1156 -0.0266 0.2259 0.034 Uiso 1 1 calc R U . . .
C20 C 0.1998(4) 0.0609(4) 0.2468(2) 0.0226(10) Uani 1 1 d . . . . .
C21 C 0.1285(4) 0.0735(3) 0.3100(2) 0.0220(9) Uani 1 1 d . . . . .
H21A H 0.0549 0.0531 0.3154 0.026 Uiso 1 1 calc R U . . .
H21B H 0.1784 0.0300 0.3385 0.026 Uiso 1 1 calc R U . . .
C22 C -0.0973(5) 0.1137(5) 0.0791(3) 0.0346(13) Uani 1 1 d . . . . .
H22A H -0.1419 0.0707 0.0743 0.042 Uiso 1 1 calc R U . . .
H22B H -0.1231 0.1766 0.0549 0.042 Uiso 1 1 calc R U . . .
H22C H -0.0101 0.0831 0.0657 0.042 Uiso 1 1 calc R U . . .
C23 C -0.2066(5) 0.0822(4) 0.1836(3) 0.0328(12) Uani 1 1 d . . . . .
H23A H -0.2333 0.0444 0.1616 0.039 Uiso 1 1 calc R U . . .
H23B H -0.1657 0.0383 0.2146 0.039 Uiso 1 1 calc R U . . .
H23C H -0.2771 0.1323 0.2023 0.039 Uiso 1 1 calc R U . . .
C24 C 0.1247(4) 0.3576(4) 0.0926(2) 0.0238(10) Uani 1 1 d . . . . .
C25 C 0.1002(5) 0.3654(4) 0.0299(2) 0.0321(12) Uani 1 1 d . . . . .
H25A H 0.1279 0.3001 0.0165 0.039 Uiso 1 1 calc R U . . .
H25B H 0.0130 0.3940 0.0309 0.039 Uiso 1 1 calc R U . . .
H25C H 0.1439 0.4072 0.0021 0.039 Uiso 1 1 calc R U . . .
C26 C 0.2625(5) 0.3149(4) 0.0896(3) 0.0304(11) Uani 1 1 d . . . . .
H26A H 0.2796 0.3094 0.1296 0.036 Uiso 1 1 calc R U . . .
H26B H 0.2913 0.2500 0.0756 0.036 Uiso 1 1 calc R U . . .
H26C H 0.3040 0.3581 0.0618 0.036 Uiso 1 1 calc R U . . .
C27 C 0.0802(6) 0.4607(4) 0.1117(3) 0.0333(12) Uani 1 1 d . . . . .
H27A H 0.0950 0.4578 0.1519 0.040 Uiso 1 1 calc R U . . .
H27B H 0.1241 0.5019 0.0833 0.040 Uiso 1 1 calc R U . . .
H27C H -0.0068 0.4887 0.1121 0.040 Uiso 1 1 calc R U . . .
C28 C 0.6005(4) 0.4231(4) 0.2228(2) 0.0216(9) Uani 1 1 d . . . . .
C29 C 0.6334(4) 0.4708(4) 0.1633(2) 0.0234(10) Uani 1 1 d . . . . .
C30 C 0.7031(5) 0.5323(4) 0.1567(3) 0.0282(11) Uani 1 1 d . . . . .
H30 H 0.7211 0.5671 0.1185 0.034 Uiso 1 1 calc R U . . .
C31 C 0.7497(5) 0.5460(4) 0.2048(3) 0.0299(11) Uani 1 1 d . . . . .
C32 C 0.7292(4) 0.4896(4) 0.2608(2) 0.0274(11) Uani 1 1 d . . . . .
H32 H 0.7663 0.4922 0.2921 0.033 Uiso 1 1 calc R U . . .
C33 C 0.6560(4) 0.4315(4) 0.2695(2) 0.0245(10) Uani 1 1 d . . . . .
C34 C 0.6307(4) 0.3711(4) 0.3285(2) 0.0255(10) Uani 1 1 d . . . . .
H34A H 0.6554 0.3014 0.3218 0.031 Uiso 1 1 calc R U . . .
H34B H 0.6799 0.3774 0.3555 0.031 Uiso 1 1 calc R U . . .
C35 C 0.0843(5) 0.4533(4) 0.3562(3) 0.0310(11) Uani 1 1 d . . . . .
H35A H -0.0022 0.4652 0.3737 0.037 Uiso 1 1 calc R U . . .
H35B H 0.1001 0.5158 0.3398 0.037 Uiso 1 1 calc R U . . .
H35C H 0.1075 0.4111 0.3241 0.037 Uiso 1 1 calc R U . . .
C36 C 0.1569(4) 0.4043(4) 0.4036(2) 0.0271(11) Uani 1 1 d . . . . .
C37 C 0.1008(5) 0.3849(5) 0.4628(3) 0.0358(13) Uani 1 1 d . . . . .
H37 H 0.0151 0.3989 0.4730 0.043 Uiso 1 1 calc R U . . .
C38 C 0.1681(5) 0.3457(5) 0.5068(3) 0.0404(14) Uani 1 1 d . . . . .
H38 H 0.1298 0.3316 0.5471 0.048 Uiso 1 1 calc R U . . .
C39 C 0.2935(5) 0.3270(5) 0.4914(3) 0.0351(13) Uani 1 1 d . . . . .
H39 H 0.3423 0.3017 0.5209 0.042 Uiso 1 1 calc R U . . .
C40 C 0.3453(5) 0.3465(4) 0.4317(2) 0.0268(10) Uani 1 1 d . . . . .
C41 C 0.4792(5) 0.3329(4) 0.4120(2) 0.0284(11) Uani 1 1 d . . . . .
H41A H 0.5109 0.3453 0.4446 0.034 Uiso 1 1 calc R U . . .
H41B H 0.5222 0.2648 0.4028 0.034 Uiso 1 1 calc R U . . .
C42 C 0.2145(5) 0.5944(4) 0.2217(3) 0.0341(12) Uani 1 1 d . . . . .
H42A H 0.1812 0.6494 0.1932 0.041 Uiso 1 1 calc R U . . .
H42B H 0.2621 0.5374 0.2002 0.041 Uiso 1 1 calc R U . . .
H42C H 0.1480 0.5786 0.2518 0.041 Uiso 1 1 calc R U . . .
C43 C 0.2942(5) 0.6219(4) 0.2519(3) 0.0309(11) Uani 1 1 d . . . . .
C44 C 0.3077(6) 0.7154(4) 0.2408(3) 0.0440(16) Uani 1 1 d . . . . .
H44 H 0.2695 0.7623 0.2118 0.053 Uiso 1 1 calc R U . . .
C45 C 0.3766(6) 0.7393(5) 0.2719(4) 0.0521(18) Uani 1 1 d . . . . .
H45 H 0.3876 0.8024 0.2639 0.063 Uiso 1 1 calc R U . . .
C46 C 0.4297(6) 0.6714(5) 0.3147(3) 0.0442(16) Uani 1 1 d . . . . .
H46 H 0.4765 0.6872 0.3371 0.053 Uiso 1 1 calc R U . . .
C47 C 0.4132(4) 0.5793(4) 0.3245(3) 0.0282(11) Uani 1 1 d . . . . .
C48 C 0.4607(5) 0.5041(4) 0.3737(2) 0.0274(11) Uani 1 1 d . . . . .
H48A H 0.5304 0.5178 0.3826 0.033 Uiso 1 1 calc R U . . .
H48B H 0.3966 0.5102 0.4104 0.033 Uiso 1 1 calc R U . . .
C49 C 0.8187(6) 0.6823(5) 0.1433(3) 0.0436(15) Uani 1 1 d . . . . .
H49A H 0.8693 0.7215 0.1464 0.052 Uiso 1 1 calc R U . . .
H49B H 0.8539 0.6481 0.1073 0.052 Uiso 1 1 calc R U . . .
H49C H 0.7368 0.7252 0.1407 0.052 Uiso 1 1 calc R U . . .
C50 C 0.8858(6) 0.6089(6) 0.2391(3) 0.0497(18) Uani 1 1 d . . . . .
H50A H 0.9249 0.6607 0.2256 0.060 Uiso 1 1 calc R U . . .
H50B H 0.8334 0.6197 0.2786 0.060 Uiso 1 1 calc R U . . .
H50C H 0.9480 0.5452 0.2417 0.060 Uiso 1 1 calc R U . . .
C51 C 0.5963(5) 0.4482(4) 0.1106(2) 0.0285(11) Uani 1 1 d . . . . .
C52 C 0.6554(6) 0.4949(5) 0.0505(2) 0.0376(13) Uani 1 1 d . . . . .
H52A H 0.6297 0.4790 0.0175 0.045 Uiso 1 1 calc R U . . .
H52B H 0.6301 0.5661 0.0506 0.045 Uiso 1 1 calc R U . . .
H52C H 0.7438 0.4692 0.0454 0.045 Uiso 1 1 calc R U . . .
C53 C 0.6410(6) 0.3372(4) 0.1080(3) 0.0381(13) Uani 1 1 d . . . . .
H53A H 0.6174 0.3220 0.0740 0.046 Uiso 1 1 calc R U . . .
H53B H 0.7296 0.3139 0.1030 0.046 Uiso 1 1 calc R U . . .
H53C H 0.6048 0.3047 0.1453 0.046 Uiso 1 1 calc R U . . .
C54 C 0.4587(5) 0.4866(5) 0.1155(3) 0.0408(15) Uani 1 1 d . . . . .
H54A H 0.4376 0.4709 0.0809 0.049 Uiso 1 1 calc R U . . .
H54B H 0.4189 0.4557 0.1524 0.049 Uiso 1 1 calc R U . . .
H54C H 0.4313 0.5576 0.1163 0.049 Uiso 1 1 calc R U . . .
C55 C 0.5020(8) 0.1821(6) -0.0434(3) 0.0558(19) Uani 1 1 d . . . . .
H55A H 0.5410 0.1105 -0.0382 0.067 Uiso 1 1 calc R U . . .
H55B H 0.4183 0.1959 -0.0195 0.067 Uiso 1 1 calc R U . . .
C56 C 0.0323(9) 0.7984(6) 0.3630(4) 0.069(2) Uani 1 1 d . . . . .
H56A H -0.0371 0.8357 0.3915 0.083 Uiso 1 1 calc R U . . .
H56B H 0.0870 0.8394 0.3464 0.083 Uiso 1 1 calc R U . . .
C57 C 0.3560(8) 0.1264(5) 0.6810(3) 0.0542(18) Uani 1 1 d . . . . .
H57A H 0.4320 0.0845 0.6588 0.065 Uiso 1 1 calc R U . . .
H57B H 0.2893 0.1007 0.6803 0.065 Uiso 1 1 calc R U . . .
C58 C -0.2452(6) 0.1853(6) 0.5126(3) 0.0517(17) Uani 1 1 d . . . . .
H58A H -0.2410 0.2516 0.5138 0.062 Uiso 1 1 calc R U . . .
H58B H -0.2365 0.1765 0.4702 0.062 Uiso 1 1 calc R U . . .
C59 C 0.0616(6) -0.1672(4) 0.0747(3) 0.0416(14) Uani 1 1 d . . . . .
H59A H 0.1169 -0.1293 0.0519 0.050 Uiso 1 1 calc R U . . .
H59B H -0.0160 -0.1397 0.0605 0.050 Uiso 1 1 calc R U . . .
B1 B 0.2478(6) 0.5601(5) 0.5527(3) 0.0321(13) Uani 1 1 d . . . . .
B2 B 0.1928(6) -0.0320(5) 0.6232(3) 0.0344(14) Uani 1 1 d . . . . .
B3 B 0.2565(6) 0.0555(5) -0.0312(3) 0.0346(14) Uani 1 1 d . . . . .

loop_
_atom_site_aniso_label
_atom_site_aniso_U_11
_atom_site_aniso_U_22
_atom_site_aniso_U_33
_atom_site_aniso_U_23
_atom_site_aniso_U_13
_atom_site_aniso_U_12
Cu1 0.0154(3) 0.0206(3) 0.0208(3) 0.0004(2) -0.0048(2) -0.0082(2)
Cu2 0.0159(3) 0.0236(3) 0.0246(3) -0.0017(2) -0.0062(2) -0.0081(2)
Cl1 0.0837(16) 0.0637(13) 0.0638(13) 0.0002(10) -0.0186(11) 0.0065(11)
Cl2 0.0829(16) 0.0619(13) 0.130(2) -0.0135(14) -0.0452(16) -0.0275(12)
Cl3 0.0497(10) 0.0430(9) 0.0671(12) -0.0108(8) 0.0049(8) -0.0127(8)
Cl4 0.0546(12) 0.130(2) 0.113(2) -0.0835(19) -0.0323(13) 0.0055(13)
Cl5 0.0498(9) 0.0554(10) 0.0466(9) 0.0015(8) -0.0061(7) -0.0134(8)
Cl6 0.1129(18) 0.0500(11) 0.0527(11) -0.0033(9) -0.0293(12) -0.0200(11)
Cl7 0.0463(8) 0.0394(8) 0.0442(8) 0.0006(6) -0.0193(7) -0.0103(7)
Cl8 0.0439(10) 0.0759(15) 0.0928(17) 0.0018(12) 0.0057(10) -0.0105(10)
Cl9 0.0562(10) 0.0452(9) 0.0467(9) -0.0033(7) -0.0200(7) -0.0165(8)
Cl10 0.0604(10) 0.0341(8) 0.0548(10) -0.0026(7) -0.0082(8) -0.0170(7)
F1 0.043(2) 0.053(2) 0.047(2) -0.0128(18) -0.0183(17) -0.0119(18)
F2 0.037(2) 0.055(2) 0.063(3) -0.026(2) -0.0009(18) -0.0044(18)
F3 0.0301(18) 0.067(3) 0.056(2) -0.006(2) -0.0074(16) -0.0197(18)
F4 0.074(3) 0.052(2) 0.047(2) 0.0106(19) -0.023(2) -0.024(2)
F5 0.0270(16) 0.057(2) 0.0408(19) -0.0030(17) -0.0140(14) -0.0100(16)
F6 0.0369(19) 0.047(2) 0.049(2) 0.0067(17) -0.0022(16) -0.0251(17)
F7 0.047(2) 0.038(2) 0.108(4) 0.004(2) -0.042(2) -0.0079(18)
F8 0.091(3) 0.085(3) 0.0288(19) 0.010(2) -0.011(2) -0.061(3)
F9 0.068(3) 0.065(3) 0.064(3) -0.012(2) 0.007(2) -0.043(2)
F10 0.104(4) 0.107(4) 0.050(3) -0.013(3) -0.015(3) -0.070(3)
F11 0.054(3) 0.114(4) 0.107(4) 0.038(3) -0.044(3) -0.048(3)
F12 0.132(5) 0.042(3) 0.113(5) -0.028(3) 0.003(4) -0.009(3)
O1 0.0217(16) 0.0206(16) 0.0259(17) 0.0000(13) -0.0085(13) -0.0098(13)
O2 0.0211(16) 0.0249(17) 0.0265(18) -0.0006(14) -0.0040(13) -0.0130(14)
O3 0.0202(16) 0.0265(18) 0.0270(18) -0.0008(14) -0.0048(13) -0.0142(14)
N1 0.0196(19) 0.022(2) 0.022(2) -0.0004(16) -0.0037(15) -0.0085(16)
N2 0.0154(18) 0.023(2) 0.026(2) -0.0010(16) -0.0044(15) -0.0044(15)
N3 0.0156(18) 0.024(2) 0.022(2) -0.0003(16) -0.0049(15) -0.0090(15)
N4 0.023(2) 0.031(2) 0.026(2) -0.0004(17) -0.0076(17) -0.0133(18)
N5 0.0203(19) 0.031(2) 0.026(2) -0.0055(17) -0.0042(16) -0.0104(17)
N6 0.0186(19) 0.024(2) 0.033(2) -0.0046(18) -0.0056(17) -0.0058(16)
N7 0.0186(19) 0.027(2) 0.026(2) -0.0010(17) -0.0081(16) -0.0076(16)
N8 0.027(2) 0.038(3) 0.048(3) -0.012(2) 0.000(2) -0.017(2)
C1 0.016(2) 0.018(2) 0.025(2) 0.0019(18) -0.0050(17) -0.0076(17)
C2 0.016(2) 0.019(2) 0.025(2) 0.0040(18) -0.0044(17) -0.0060(17)
C3 0.022(2) 0.023(2) 0.021(2) 0.0009(18) -0.0056(18) -0.0078(19)
C4 0.018(2) 0.024(2) 0.031(3) 0.000(2) -0.0090(19) -0.0090(19)
C5 0.016(2) 0.024(2) 0.026(2) 0.0006(19) -0.0045(18) -0.0090(18)
C6 0.0138(19) 0.022(2) 0.021(2) 0.0010(17) -0.0044(16) -0.0062(17)
C7 0.015(2) 0.026(2) 0.023(2) -0.0001(19) -0.0039(17) -0.0074(18)
C8 0.017(2) 0.030(3) 0.031(3) 0.002(2) -0.0049(19) -0.007(2)
C9 0.022(2) 0.025(2) 0.031(3) 0.001(2) -0.006(2) -0.010(2)
C10 0.018(2) 0.037(3) 0.039(3) 0.004(2) -0.010(2) -0.006(2)
C11 0.033(3) 0.040(3) 0.029(3) 0.009(2) -0.014(2) -0.012(2)
C12 0.024(2) 0.034(3) 0.026(3) 0.003(2) -0.004(2) -0.013(2)
C13 0.022(2) 0.020(2) 0.026(2) 0.0010(18) -0.0066(19) -0.0079(19)
C14 0.017(2) 0.031(3) 0.022(2) -0.0020(19) -0.0025(17) -0.0092(19)
C15 0.019(2) 0.036(3) 0.027(3) -0.004(2) -0.0003(19) -0.007(2)
C16 0.018(2) 0.022(2) 0.027(3) -0.0030(19) -0.0013(18) -0.0022(18)
C17 0.030(3) 0.031(3) 0.036(3) -0.010(2) 0.000(2) -0.008(2)
C18 0.036(3) 0.034(3) 0.037(3) -0.016(2) -0.003(2) -0.012(2)
C19 0.023(2) 0.025(3) 0.039(3) -0.008(2) -0.005(2) -0.008(2)
C20 0.021(2) 0.020(2) 0.026(2) 0.0000(19) -0.0055(18) -0.0056(18)
C21 0.022(2) 0.021(2) 0.025(2) 0.0008(18) -0.0040(18) -0.0108(19)
C22 0.039(3) 0.043(3) 0.032(3) -0.007(2) -0.004(2) -0.026(3)
C23 0.032(3) 0.044(3) 0.034(3) -0.003(2) -0.007(2) -0.026(3)
C24 0.023(2) 0.023(2) 0.027(2) 0.0033(19) -0.0063(19) -0.0108(19)
C25 0.043(3) 0.036(3) 0.022(3) 0.006(2) -0.010(2) -0.021(3)
C26 0.023(2) 0.033(3) 0.032(3) 0.002(2) -0.001(2) -0.010(2)
C27 0.042(3) 0.024(3) 0.033(3) 0.003(2) -0.007(2) -0.013(2)
C28 0.017(2) 0.022(2) 0.026(2) -0.0030(19) -0.0023(18) -0.0073(18)
C29 0.021(2) 0.020(2) 0.029(3) 0.0028(19) -0.0087(19) -0.0062(19)
C30 0.024(2) 0.024(3) 0.037(3) 0.000(2) -0.006(2) -0.009(2)
C31 0.019(2) 0.030(3) 0.043(3) -0.006(2) -0.006(2) -0.008(2)
C32 0.015(2) 0.032(3) 0.036(3) -0.010(2) -0.0055(19) -0.005(2)
C33 0.015(2) 0.029(3) 0.027(2) -0.003(2) -0.0029(18) -0.0036(19)
C34 0.019(2) 0.031(3) 0.028(3) -0.003(2) -0.0094(19) -0.006(2)
C35 0.020(2) 0.035(3) 0.039(3) -0.006(2) -0.008(2) -0.008(2)
C36 0.020(2) 0.026(3) 0.036(3) -0.009(2) -0.004(2) -0.007(2)
C37 0.025(3) 0.046(3) 0.039(3) -0.014(3) 0.003(2) -0.014(2)
C38 0.034(3) 0.057(4) 0.030(3) -0.011(3) 0.004(2) -0.017(3)
C39 0.029(3) 0.048(4) 0.028(3) -0.004(2) -0.005(2) -0.012(3)
C40 0.025(2) 0.028(3) 0.029(3) -0.003(2) -0.007(2) -0.010(2)
C41 0.024(2) 0.034(3) 0.028(3) -0.002(2) -0.009(2) -0.008(2)
C42 0.031(3) 0.028(3) 0.042(3) 0.002(2) -0.017(2) -0.004(2)
C43 0.021(2) 0.028(3) 0.041(3) -0.002(2) -0.009(2) -0.004(2)
C44 0.033(3) 0.029(3) 0.067(4) 0.016(3) -0.020(3) -0.009(2)
C45 0.047(4) 0.030(3) 0.088(6) 0.005(3) -0.027(4) -0.018(3)
C46 0.035(3) 0.034(3) 0.073(5) -0.003(3) -0.024(3) -0.014(3)
C47 0.017(2) 0.029(3) 0.041(3) -0.008(2) -0.009(2) -0.006(2)
C48 0.021(2) 0.033(3) 0.033(3) -0.008(2) -0.008(2) -0.010(2)
C49 0.038(3) 0.034(3) 0.061(4) -0.002(3) -0.003(3) -0.021(3)
C50 0.033(3) 0.066(5) 0.067(5) -0.025(4) -0.007(3) -0.030(3)
C51 0.031(3) 0.031(3) 0.025(3) 0.005(2) -0.008(2) -0.013(2)
C52 0.043(3) 0.050(4) 0.026(3) 0.008(2) -0.009(2) -0.026(3)
C53 0.050(4) 0.039(3) 0.031(3) -0.007(2) -0.007(3) -0.019(3)
C54 0.029(3) 0.058(4) 0.039(3) 0.013(3) -0.014(2) -0.023(3)
C55 0.064(5) 0.062(5) 0.042(4) -0.013(3) 0.000(3) -0.024(4)
C56 0.105(7) 0.047(4) 0.053(5) -0.010(4) -0.036(5) -0.005(4)
C57 0.066(5) 0.045(4) 0.048(4) -0.007(3) -0.017(4) -0.008(3)
C58 0.041(4) 0.064(5) 0.044(4) 0.001(3) -0.009(3) -0.010(3)
C59 0.057(4) 0.028(3) 0.041(3) 0.006(3) -0.017(3) -0.014(3)
B1 0.025(3) 0.035(3) 0.036(3) -0.010(3) -0.009(2) -0.005(3)
B2 0.031(3) 0.041(4) 0.035(3) 0.012(3) -0.015(3) -0.019(3)
B3 0.031(3) 0.035(3) 0.042(4) -0.003(3) -0.010(3) -0.014(3)

loop_
_atom_type_symbol
_atom_type_description
_atom_type_scat_dispersion_real
_atom_type_scat_dispersion_imag
_atom_type_scat_source
C C 0.0033 0.0016
;
International Tables for Crystallography
(Vol. C, Tables 4.2.6.8 and 6.1.1.4)
;
H H 0.0000 0.0000
;
International Tables for Crystallography
(Vol. C, Table 6.1.1.4)
;
O O 0.0106 0.0060
;
International Tables for Crystallography
(Vol. C, Tables 4.2.6.8 and 6.1.1.4)
;
N N 0.0061 0.0033
;
International Tables for Crystallography
(Vol. C, Tables 4.2.6.8 and 6.1.1.4)
;
Cu Cu 0.3201 1.2651
;
International Tables for Crystallography
(Vol. C, Tables 4.2.6.8 and 6.1.1.4)
;
B B 0.0013 0.0007
;
International Tables for Crystallography
(Vol. C, Tables 4.2.6.8 and 6.1.1.4)
;
F F 0.0171 0.0103
;
International Tables for Crystallography
(Vol. C, Tables 4.2.6.8 and 6.1.1.4)
;
Cl Cl 0.1484 0.1585
;
International Tables for Crystallography
(Vol. C, Tables 4.2.6.8 and 6.1.1.4)
;

loop_
_geom_angle_atom_site_label_1
_geom_angle_atom_site_label_2
_geom_angle_atom_site_label_3
_geom_angle
_geom_angle_site_symmetry_1
_geom_angle_site_symmetry_3
_geom_angle_publ_flag
O3 Cu1 O1 87.64(14) . . ?
O3 Cu1 N1 96.07(15) . . ?
O1 Cu1 N1 167.74(15) . . ?
O3 Cu1 N3 155.84(16) . . ?
O1 Cu1 N3 91.21(14) . . ?
N1 Cu1 N3 80.62(15) . . ?
O3 Cu1 N2 121.63(15) . . ?
O1 Cu1 N2 91.83(14) . . ?
N1 Cu1 N2 96.11(16) . . ?
N3 Cu1 N2 82.52(15) . . ?
O3 Cu2 O2 85.74(14) . . ?
O3 Cu2 N5 97.60(15) . . ?
O2 Cu2 N5 164.81(16) . . ?
O3 Cu2 N7 158.37(16) . . ?
O2 Cu2 N7 90.59(15) . . ?
N5 Cu2 N7 80.83(16) . . ?
O3 Cu2 N6 119.37(15) . . ?
O2 Cu2 N6 93.29(15) . . ?
N5 Cu2 N6 97.87(17) . . ?
N7 Cu2 N6 82.09(16) . . ?
C1 O1 Cu1 121.3(3) . . ?
C28 O2 Cu2 121.9(3) . . ?
Cu1 O3 Cu2 138.77(19) . . ?
C13 N1 C9 118.8(4) . . ?
C13 N1 Cu1 112.5(3) . . ?
C9 N1 Cu1 128.8(3) . . ?
C20 N2 C16 118.4(4) . . ?
C20 N2 Cu1 105.7(3) . . ?
C16 N2 Cu1 130.4(3) . . ?
C14 N3 C21 110.8(4) . . ?
C14 N3 C7 109.0(4) . . ?
C21 N3 C7 111.7(4) . . ?
C14 N3 Cu1 104.7(3) . . ?
C21 N3 Cu1 108.5(3) . . ?
C7 N3 Cu1 111.9(3) . . ?
C4 N4 C22 122.2(4) . . ?
C4 N4 C23 120.8(4) . . ?
C22 N4 C23 117.0(4) . . ?
C40 N5 C36 119.5(5) . . ?
C40 N5 Cu2 111.2(3) . . ?
C36 N5 Cu2 129.3(4) . . ?
C47 N6 C43 118.9(5) . . ?
C47 N6 Cu2 109.1(3) . . ?
C43 N6 Cu2 130.4(4) . . ?
C41 N7 C34 109.3(4) . . ?
C41 N7 C48 110.9(4) . . ?
C34 N7 C48 111.3(4) . . ?
C41 N7 Cu2 103.8(3) . . ?
C34 N7 Cu2 112.9(3) . . ?
C48 N7 Cu2 108.5(3) . . ?
C31 N8 C50 121.1(5) . . ?
C31 N8 C49 123.1(5) . . ?
C50 N8 C49 115.8(5) . . ?
O1 C1 C6 118.8(4) . . ?
O1 C1 C2 123.4(4) . . ?
C6 C1 C2 117.9(4) . . ?
C3 C2 C1 118.0(4) . . ?
C3 C2 C24 121.3(4) . . ?
C1 C2 C24 120.7(4) . . ?
C2 C3 C4 123.2(5) . . ?
C2 C3 H3 118.4 . . ?
C4 C3 H3 118.4 . . ?
N4 C4 C5 120.8(4) . . ?
N4 C4 C3 121.0(5) . . ?
C5 C4 C3 118.1(4) . . ?
C6 C5 C4 119.9(4) . . ?
C6 C5 H5 120.1 . . ?
C4 C5 H5 120.1 . . ?
C5 C6 C1 121.7(4) . . ?
C5 C6 C7 121.0(4) . . ?
C1 C6 C7 117.2(4) . . ?
C6 C7 N3 110.5(4) . . ?
C6 C7 H7A 109.5 . . ?
N3 C7 H7A 109.5 . . ?
C6 C7 H7B 109.5 . . ?
N3 C7 H7B 109.5 . . ?
H7A C7 H7B 108.1 . . ?
C9 C8 H8A 109.5 . . ?
C9 C8 H8B 109.5 . . ?
H8A C8 H8B 109.5 . . ?
C9 C8 H8C 109.5 . . ?
H8A C8 H8C 109.5 . . ?
H8B C8 H8C 109.5 . . ?
N1 C9 C10 120.9(5) . . ?
N1 C9 C8 118.0(4) . . ?
C10 C9 C8 121.1(5) . . ?
C9 C10 C11 120.1(5) . . ?
C9 C10 H10 119.9 . . ?
C11 C10 H10 119.9 . . ?
C12 C11 C10 118.9(5) . . ?
C12 C11 H11 120.5 . . ?
C10 C11 H11 120.5 . . ?
C13 C12 C11 118.8(5) . . ?
C13 C12 H12 120.6 . . ?
C11 C12 H12 120.6 . . ?
N1 C13 C12 122.2(4) . . ?
N1 C13 C14 115.0(4) . . ?
C12 C13 C14 122.8(4) . . ?
N3 C14 C13 109.4(4) . . ?
N3 C14 H14A 109.8 . . ?
C13 C14 H14A 109.8 . . ?
N3 C14 H14B 109.8 . . ?
C13 C14 H14B 109.8 . . ?
H14A C14 H14B 108.2 . . ?
C16 C15 H15A 109.5 . . ?
C16 C15 H15B 109.5 . . ?
H15A C15 H15B 109.5 . . ?
C16 C15 H15C 109.5 . . ?
H15A C15 H15C 109.5 . . ?
H15B C15 H15C 109.5 . . ?
N2 C16 C17 121.6(5) . . ?
N2 C16 C15 117.8(5) . . ?
C17 C16 C15 120.5(5) . . ?
C18 C17 C16 119.5(5) . . ?
C18 C17 H17 120.3 . . ?
C16 C17 H17 120.3 . . ?
C19 C18 C17 119.0(5) . . ?
C19 C18 H18 120.5 . . ?
C17 C18 H18 120.5 . . ?
C18 C19 C20 118.4(5) . . ?
C18 C19 H19 120.8 . . ?
C20 C19 H19 120.8 . . ?
N2 C20 C19 122.9(5) . . ?
N2 C20 C21 115.9(4) . . ?
C19 C20 C21 121.1(4) . . ?
N3 C21 C20 112.9(4) . . ?
N3 C21 H21A 109.0 . . ?
C20 C21 H21A 109.0 . . ?
N3 C21 H21B 109.0 . . ?
C20 C21 H21B 109.0 . . ?
H21A C21 H21B 107.8 . . ?
N4 C22 H22A 109.5 . . ?
N4 C22 H22B 109.5 . . ?
H22A C22 H22B 109.5 . . ?
N4 C22 H22C 109.5 . . ?
H22A C22 H22C 109.5 . . ?
H22B C22 H22C 109.5 . . ?
N4 C23 H23A 109.5 . . ?
N4 C23 H23B 109.5 . . ?
H23A C23 H23B 109.5 . . ?
N4 C23 H23C 109.5 . . ?
H23A C23 H23C 109.5 . . ?
H23B C23 H23C 109.5 . . ?
C25 C24 C27 107.8(4) . . ?
C25 C24 C2 111.8(4) . . ?
C27 C24 C2 109.3(4) . . ?
C25 C24 C26 108.5(4) . . ?
C27 C24 C26 109.6(4) . . ?
C2 C24 C26 109.7(4) . . ?
C24 C25 H25A 109.5 . . ?
C24 C25 H25B 109.5 . . ?
H25A C25 H25B 109.5 . . ?
C24 C25 H25C 109.5 . . ?
H25A C25 H25C 109.5 . . ?
H25B C25 H25C 109.5 . . ?
C24 C26 H26A 109.5 . . ?
C24 C26 H26B 109.5 . . ?
H26A C26 H26B 109.5 . . ?
C24 C26 H26C 109.5 . . ?
H26A C26 H26C 109.5 . . ?
H26B C26 H26C 109.5 . . ?
C24 C27 H27A 109.5 . . ?
C24 C27 H27B 109.5 . . ?
H27A C27 H27B 109.5 . . ?
C24 C27 H27C 109.5 . . ?
H27A C27 H27C 109.5 . . ?
H27B C27 H27C 109.5 . . ?
O2 C28 C33 119.0(4) . . ?
O2 C28 C29 122.7(4) . . ?
C33 C28 C29 118.3(4) . . ?
C30 C29 C28 117.6(5) . . ?
C30 C29 C51 122.5(5) . . ?
C28 C29 C51 119.9(4) . . ?
C29 C30 C31 123.0(5) . . ?
C29 C30 H30 118.5 . . ?
C31 C30 H30 118.5 . . ?
N8 C31 C32 121.1(5) . . ?
N8 C31 C30 120.4(5) . . ?
C32 C31 C30 118.5(5) . . ?
C33 C32 C31 119.7(5) . . ?
C33 C32 H32 120.2 . . ?
C31 C32 H32 120.2 . . ?
C32 C33 C28 122.1(5) . . ?
C32 C33 C34 121.5(5) . . ?
C28 C33 C34 116.4(4) . . ?
N7 C34 C33 112.2(4) . . ?
N7 C34 H34A 109.2 . . ?
C33 C34 H34A 109.2 . . ?
N7 C34 H34B 109.2 . . ?
C33 C34 H34B 109.2 . . ?
H34A C34 H34B 107.9 . . ?
C36 C35 H35A 109.5 . . ?
C36 C35 H35B 109.5 . . ?
H35A C35 H35B 109.5 . . ?
C36 C35 H35C 109.5 . . ?
H35A C35 H35C 109.5 . . ?
H35B C35 H35C 109.5 . . ?
N5 C36 C37 119.9(5) . . ?
N5 C36 C35 118.8(5) . . ?
C37 C36 C35 121.2(5) . . ?
C38 C37 C36 120.8(5) . . ?
C38 C37 H37 119.6 . . ?
C36 C37 H37 119.6 . . ?
C37 C38 C39 118.8(5) . . ?
C37 C38 H38 120.6 . . ?
C39 C38 H38 120.6 . . ?
C40 C39 C38 118.3(5) . . ?
C40 C39 H39 120.9 . . ?
C38 C39 H39 120.9 . . ?
N5 C40 C39 122.6(5) . . ?
N5 C40 C41 116.0(5) . . ?
C39 C40 C41 121.3(5) . . ?
N7 C41 C40 109.0(4) . . ?
N7 C41 H41A 109.9 . . ?
C40 C41 H41A 109.9 . . ?
N7 C41 H41B 109.9 . . ?
C40 C41 H41B 109.9 . . ?
H41A C41 H41B 108.3 . . ?
C43 C42 H42A 109.5 . . ?
C43 C42 H42B 109.5 . . ?
H42A C42 H42B 109.5 . . ?
C43 C42 H42C 109.5 . . ?
H42A C42 H42C 109.5 . . ?
H42B C42 H42C 109.5 . . ?
N6 C43 C44 120.8(5) . . ?
N6 C43 C42 117.6(5) . . ?
C44 C43 C42 121.5(5) . . ?
C45 C44 C43 119.7(6) . . ?
C45 C44 H44 120.1 . . ?
C43 C44 H44 120.1 . . ?
C44 C45 C46 119.7(6) . . ?
C44 C45 H45 120.2 . . ?
C46 C45 H45 120.2 . . ?
C45 C46 C47 118.5(6) . . ?
C45 C46 H46 120.8 . . ?
C47 C46 H46 120.8 . . ?
N6 C47 C46 122.4(5) . . ?
N6 C47 C48 116.3(5) . . ?
C46 C47 C48 121.2(5) . . ?
N7 C48 C47 113.0(4) . . ?
N7 C48 H48A 109.0 . . ?
C47 C48 H48A 109.0 . . ?
N7 C48 H48B 109.0 . . ?
C47 C48 H48B 109.0 . . ?
H48A C48 H48B 107.8 . . ?
N8 C49 H49A 109.5 . . ?
N8 C49 H49B 109.5 . . ?
H49A C49 H49B 109.5 . . ?
N8 C49 H49C 109.5 . . ?
H49A C49 H49C 109.5 . . ?
H49B C49 H49C 109.5 . . ?
N8 C50 H50A 109.5 . . ?
N8 C50 H50B 109.5 . . ?
H50A C50 H50B 109.5 . . ?
N8 C50 H50C 109.5 . . ?
H50A C50 H50C 109.5 . . ?
H50B C50 H50C 109.5 . . ?
C29 C51 C54 111.5(5) . . ?
C29 C51 C53 109.0(4) . . ?
C54 C51 C53 110.2(5) . . ?
C29 C51 C52 111.5(4) . . ?
C54 C51 C52 107.8(5) . . ?
C53 C51 C52 106.9(5) . . ?
C51 C52 H52A 109.5 . . ?
C51 C52 H52B 109.5 . . ?
H52A C52 H52B 109.5 . . ?
C51 C52 H52C 109.5 . . ?
H52A C52 H52C 109.5 . . ?
H52B C52 H52C 109.5 . . ?
C51 C53 H53A 109.5 . . ?
C51 C53 H53B 109.5 . . ?
H53A C53 H53B 109.5 . . ?
C51 C53 H53C 109.5 . . ?
H53A C53 H53C 109.5 . . ?
H53B C53 H53C 109.5 . . ?
C51 C54 H54A 109.5 . . ?
C51 C54 H54B 109.5 . . ?
H54A C54 H54B 109.5 . . ?
C51 C54 H54C 109.5 . . ?
H54A C54 H54C 109.5 . . ?
H54B C54 H54C 109.5 . . ?
Cl1 C55 Cl2 112.4(4) . . ?
Cl1 C55 H55A 109.1 . . ?
Cl2 C55 H55A 109.1 . . ?
Cl1 C55 H55B 109.1 . . ?
Cl2 C55 H55B 109.1 . . ?
H55A C55 H55B 107.8 . . ?
Cl4 C56 Cl3 113.7(5) . . ?
Cl4 C56 H56A 108.8 . . ?
Cl3 C56 H56A 108.8 . . ?
Cl4 C56 H56B 108.8 . . ?
Cl3 C56 H56B 108.8 . . ?
H56A C56 H56B 107.7 . . ?
Cl5 C57 Cl6 111.9(4) . . ?
Cl5 C57 H57A 109.2 . . ?
Cl6 C57 H57A 109.2 . . ?
Cl5 C57 H57B 109.2 . . ?
Cl6 C57 H57B 109.2 . . ?
H57A C57 H57B 107.9 . . ?
Cl8 C58 Cl7 112.8(4) . . ?
Cl8 C58 H58A 109.0 . . ?
Cl7 C58 H58A 109.0 . . ?
Cl8 C58 H58B 109.0 . . ?
Cl7 C58 H58B 109.0 . . ?
H58A C58 H58B 107.8 . . ?
Cl9 C59 Cl10 111.5(3) . . ?
Cl9 C59 H59A 109.3 . . ?
Cl10 C59 H59A 109.3 . . ?
Cl9 C59 H59B 109.3 . . ?
Cl10 C59 H59B 109.3 . . ?
H59A C59 H59B 108.0 . . ?
F3 B1 F4 110.8(5) . . ?
F3 B1 F1 109.9(5) . . ?
F4 B1 F1 110.5(5) . . ?
F3 B1 F2 109.1(5) . . ?
F4 B1 F2 108.3(5) . . ?
F1 B1 F2 108.2(5) . . ?
F7 B2 F5 108.4(5) . . ?
F7 B2 F6 111.9(5) . . ?
F5 B2 F6 110.3(5) . . ?
F7 B2 F8 109.3(5) . . ?
F5 B2 F8 108.8(5) . . ?
F6 B2 F8 108.0(5) . . ?
F11 B3 F12 110.3(6) . . ?
F11 B3 F10 109.6(6) . . ?
F12 B3 F10 108.7(6) . . ?
F11 B3 F9 109.4(6) . . ?
F12 B3 F9 109.1(6) . . ?
F10 B3 F9 109.7(5) . . ?

loop_
_geom_bond_atom_site_label_1
_geom_bond_atom_site_label_2
_geom_bond_distance
_geom_bond_site_symmetry_2
_geom_bond_publ_flag
Cu1 O3 1.924(3) . ?
Cu1 O1 1.997(3) . ?
Cu1 N1 2.033(4) . ?
Cu1 N3 2.048(4) . ?
Cu1 N2 2.279(4) . ?
Cu2 O3 1.947(3) . ?
Cu2 O2 1.997(3) . ?
Cu2 N5 2.039(4) . ?
Cu2 N7 2.054(4) . ?
Cu2 N6 2.222(4) . ?
Cl1 C55 1.722(8) . ?
Cl2 C55 1.747(8) . ?
Cl3 C56 1.760(8) . ?
Cl4 C56 1.721(8) . ?
Cl5 C57 1.758(8) . ?
Cl6 C57 1.760(8) . ?
Cl7 C58 1.764(7) . ?
Cl8 C58 1.749(7) . ?
Cl9 C59 1.761(7) . ?
Cl10 C59 1.771(6) . ?
F1 B1 1.390(7) . ?
F2 B1 1.397(7) . ?
F3 B1 1.368(7) . ?
F4 B1 1.389(8) . ?
F5 B2 1.382(7) . ?
F6 B2 1.386(7) . ?
F7 B2 1.378(8) . ?
F8 B2 1.390(8) . ?
F9 B3 1.393(8) . ?
F10 B3 1.363(8) . ?
F11 B3 1.352(8) . ?
F12 B3 1.355(8) . ?
O1 C1 1.294(5) . ?
O2 C28 1.290(6) . ?
N1 C13 1.352(6) . ?
N1 C9 1.356(6) . ?
N2 C20 1.349(6) . ?
N2 C16 1.353(6) . ?
N3 C14 1.482(6) . ?
N3 C21 1.484(6) . ?
N3 C7 1.502(6) . ?
N4 C4 1.350(6) . ?
N4 C22 1.456(7) . ?
N4 C23 1.467(6) . ?
N5 C40 1.347(7) . ?
N5 C36 1.355(6) . ?
N6 C47 1.347(6) . ?
N6 C43 1.358(7) . ?
N7 C41 1.481(7) . ?
N7 C34 1.491(6) . ?
N7 C48 1.491(7) . ?
N8 C31 1.348(7) . ?
N8 C50 1.461(8) . ?
N8 C49 1.466(8) . ?
C1 C6 1.444(6) . ?
C1 C2 1.452(7) . ?
C2 C3 1.373(7) . ?
C2 C24 1.533(6) . ?
C3 C4 1.426(7) . ?
C3 H3 0.9500 . ?
C4 C5 1.419(7) . ?
C5 C6 1.370(6) . ?
C5 H5 0.9500 . ?
C6 C7 1.500(6) . ?
C7 H7A 0.9900 . ?
C7 H7B 0.9900 . ?
C8 C9 1.509(7) . ?
C8 H8A 0.9800 . ?
C8 H8B 0.9800 . ?
C8 H8C 0.9800 . ?
C9 C10 1.377(8) . ?
C10 C11 1.383(8) . ?
C10 H10 0.9500 . ?
C11 C12 1.381(7) . ?
C11 H11 0.9500 . ?
C12 C13 1.381(7) . ?
C12 H12 0.9500 . ?
C13 C14 1.506(6) . ?
C14 H14A 0.9900 . ?
C14 H14B 0.9900 . ?
C15 C16 1.499(7) . ?
C15 H15A 0.9800 . ?
C15 H15B 0.9800 . ?
C15 H15C 0.9800 . ?
C16 C17 1.391(8) . ?
C17 C18 1.390(8) . ?
C17 H17 0.9500 . ?
C18 C19 1.387(8) . ?
C18 H18 0.9500 . ?
C19 C20 1.390(7) . ?
C19 H19 0.9500 . ?
C20 C21 1.511(7) . ?
C21 H21A 0.9900 . ?
C21 H21B 0.9900 . ?
C22 H22A 0.9800 . ?
C22 H22B 0.9800 . ?
C22 H22C 0.9800 . ?
C23 H23A 0.9800 . ?
C23 H23B 0.9800 . ?
C23 H23C 0.9800 . ?
C24 C25 1.526(7) . ?
C24 C27 1.530(7) . ?
C24 C26 1.541(7) . ?
C25 H25A 0.9800 . ?
C25 H25B 0.9800 . ?
C25 H25C 0.9800 . ?
C26 H26A 0.9800 . ?
C26 H26B 0.9800 . ?
C26 H26C 0.9800 . ?
C27 H27A 0.9800 . ?
C27 H27B 0.9800 . ?
C27 H27C 0.9800 . ?
C28 C33 1.441(7) . ?
C28 C29 1.451(7) . ?
C29 C30 1.378(7) . ?
C29 C51 1.517(7) . ?
C30 C31 1.432(8) . ?
C30 H30 0.9500 . ?
C31 C32 1.416(8) . ?
C32 C33 1.365(7) . ?
C32 H32 0.9500 . ?
C33 C34 1.506(7) . ?
C34 H34A 0.9900 . ?
C34 H34B 0.9900 . ?
C35 C36 1.495(7) . ?
C35 H35A 0.9800 . ?
C35 H35B 0.9800 . ?
C35 H35C 0.9800 . ?
C36 C37 1.394(8) . ?
C37 C38 1.377(9) . ?
C37 H37 0.9500 . ?
C38 C39 1.394(8) . ?
C38 H38 0.9500 . ?
C39 C40 1.386(8) . ?
C39 H39 0.9500 . ?
C40 C41 1.504(7) . ?
C41 H41A 0.9900 . ?
C41 H41B 0.9900 . ?
C42 C43 1.496(8) . ?
C42 H42A 0.9800 . ?
C42 H42B 0.9800 . ?
C42 H42C 0.9800 . ?
C43 C44 1.394(8) . ?
C44 C45 1.373(10) . ?
C44 H44 0.9500 . ?
C45 C46 1.379(10) . ?
C45 H45 0.9500 . ?
C46 C47 1.391(8) . ?
C46 H46 0.9500 . ?
C47 C48 1.507(8) . ?
C48 H48A 0.9900 . ?
C48 H48B 0.9900 . ?
C49 H49A 0.9800 . ?
C49 H49B 0.9800 . ?
C49 H49C 0.9800 . ?
C50 H50A 0.9800 . ?
C50 H50B 0.9800 . ?
C50 H50C 0.9800 . ?
C51 C54 1.530(8) . ?
C51 C53 1.535(8) . ?
C51 C52 1.545(7) . ?
C52 H52A 0.9800 . ?
C52 H52B 0.9800 . ?
C52 H52C 0.9800 . ?
C53 H53A 0.9800 . ?
C53 H53B 0.9800 . ?
C53 H53C 0.9800 . ?
C54 H54A 0.9800 . ?
C54 H54B 0.9800 . ?
C54 H54C 0.9800 . ?
C55 H55A 0.9900 . ?
C55 H55B 0.9900 . ?
C56 H56A 0.9900 . ?
C56 H56B 0.9900 . ?
C57 H57A 0.9900 . ?
C57 H57B 0.9900 . ?
C58 H58A 0.9900 . ?
C58 H58B 0.9900 . ?
C59 H59A 0.9900 . ?
C59 H59B 0.9900 . ?

loop_
_geom_torsion_atom_site_label_1
_geom_torsion_atom_site_label_2
_geom_torsion_atom_site_label_3
_geom_torsion_atom_site_label_4
_geom_torsion
_geom_torsion_site_symmetry_1
_geom_torsion_site_symmetry_2
_geom_torsion_site_symmetry_3
_geom_torsion_site_symmetry_4
_geom_torsion_publ_flag
Cu1 O1 C1 C6 50.6(5) . . . . ?
Cu1 O1 C1 C2 -130.4(4) . . . . ?
O1 C1 C2 C3 170.5(4) . . . . ?
C6 C1 C2 C3 -10.5(7) . . . . ?
O1 C1 C2 C24 -10.1(7) . . . . ?
C6 C1 C2 C24 168.9(4) . . . . ?
C1 C2 C3 C4 4.3(7) . . . . ?
C24 C2 C3 C4 -175.2(4) . . . . ?
C22 N4 C4 C5 -173.2(5) . . . . ?
C23 N4 C4 C5 8.0(7) . . . . ?
C22 N4 C4 C3 6.5(7) . . . . ?
C23 N4 C4 C3 -172.3(5) . . . . ?
C2 C3 C4 N4 -173.9(5) . . . . ?
C2 C3 C4 C5 5.8(7) . . . . ?
N4 C4 C5 C6 170.3(5) . . . . ?
C3 C4 C5 C6 -9.4(7) . . . . ?
C4 C5 C6 C1 2.9(7) . . . . ?
C4 C5 C6 C7 -173.6(4) . . . . ?
O1 C1 C6 C5 -173.8(4) . . . . ?
C2 C1 C6 C5 7.1(7) . . . . ?
O1 C1 C6 C7 2.9(6) . . . . ?
C2 C1 C6 C7 -176.2(4) . . . . ?
C5 C6 C7 N3 112.6(5) . . . . ?
C1 C6 C7 N3 -64.1(5) . . . . ?
C14 N3 C7 C6 178.1(4) . . . . ?
C21 N3 C7 C6 -59.1(5) . . . . ?
Cu1 N3 C7 C6 62.7(4) . . . . ?
C13 N1 C9 C10 -5.7(7) . . . . ?
Cu1 N1 C9 C10 173.3(4) . . . . ?
C13 N1 C9 C8 172.3(4) . . . . ?
Cu1 N1 C9 C8 -8.6(7) . . . . ?
N1 C9 C10 C11 2.4(9) . . . . ?
C8 C9 C10 C11 -175.6(5) . . . . ?
C9 C10 C11 C12 2.4(9) . . . . ?
C10 C11 C12 C13 -3.7(9) . . . . ?
C9 N1 C13 C12 4.4(7) . . . . ?
Cu1 N1 C13 C12 -174.8(4) . . . . ?
C9 N1 C13 C14 -175.2(4) . . . . ?
Cu1 N1 C13 C14 5.6(5) . . . . ?
C11 C12 C13 N1 0.3(8) . . . . ?
C11 C12 C13 C14 179.8(5) . . . . ?
C21 N3 C14 C13 74.2(5) . . . . ?
C7 N3 C14 C13 -162.4(4) . . . . ?
Cu1 N3 C14 C13 -42.5(4) . . . . ?
N1 C13 C14 N3 25.6(6) . . . . ?
C12 C13 C14 N3 -154.0(5) . . . . ?
C20 N2 C16 C17 2.9(7) . . . . ?
Cu1 N2 C16 C17 -147.0(4) . . . . ?
C20 N2 C16 C15 -174.4(4) . . . . ?
Cu1 N2 C16 C15 35.7(6) . . . . ?
N2 C16 C17 C18 -1.0(8) . . . . ?
C15 C16 C17 C18 176.3(5) . . . . ?
C16 C17 C18 C19 -1.8(9) . . . . ?
C17 C18 C19 C20 2.6(8) . . . . ?
C16 N2 C20 C19 -2.1(7) . . . . ?
Cu1 N2 C20 C19 154.5(4) . . . . ?
C16 N2 C20 C21 174.8(4) . . . . ?
Cu1 N2 C20 C21 -28.5(5) . . . . ?
C18 C19 C20 N2 -0.7(8) . . . . ?
C18 C19 C20 C21 -177.4(5) . . . . ?
C14 N3 C21 C20 -149.4(4) . . . . ?
C7 N3 C21 C20 88.8(5) . . . . ?
Cu1 N3 C21 C20 -35.0(4) . . . . ?
N2 C20 C21 N3 45.2(6) . . . . ?
C19 C20 C21 N3 -137.8(5) . . . . ?
C3 C2 C24 C25 6.6(7) . . . . ?
C1 C2 C24 C25 -172.8(4) . . . . ?
C3 C2 C24 C27 125.8(5) . . . . ?
C1 C2 C24 C27 -53.6(6) . . . . ?
C3 C2 C24 C26 -113.9(5) . . . . ?
C1 C2 C24 C26 66.7(6) . . . . ?
Cu2 O2 C28 C33 49.5(6) . . . . ?
Cu2 O2 C28 C29 -131.4(4) . . . . ?
O2 C28 C29 C30 172.2(5) . . . . ?
C33 C28 C29 C30 -8.6(7) . . . . ?
O2 C28 C29 C51 -10.7(7) . . . . ?
C33 C28 C29 C51 168.4(5) . . . . ?
C28 C29 C30 C31 3.9(8) . . . . ?
C51 C29 C30 C31 -173.1(5) . . . . ?
C50 N8 C31 C32 14.2(8) . . . . ?
C49 N8 C31 C32 -169.1(5) . . . . ?
C50 N8 C31 C30 -164.8(5) . . . . ?
C49 N8 C31 C30 11.9(8) . . . . ?
C29 C30 C31 N8 -177.1(5) . . . . ?
C29 C30 C31 C32 3.8(8) . . . . ?
N8 C31 C32 C33 174.3(5) . . . . ?
C30 C31 C32 C33 -6.7(8) . . . . ?
C31 C32 C33 C28 1.7(8) . . . . ?
C31 C32 C33 C34 -179.3(5) . . . . ?
O2 C28 C33 C32 -174.8(5) . . . . ?
C29 C28 C33 C32 6.1(7) . . . . ?
O2 C28 C33 C34 6.2(7) . . . . ?
C29 C28 C33 C34 -173.0(4) . . . . ?
C41 N7 C34 C33 173.7(4) . . . . ?
C48 N7 C34 C33 -63.5(5) . . . . ?
Cu2 N7 C34 C33 58.7(5) . . . . ?
C32 C33 C34 N7 116.3(5) . . . . ?
C28 C33 C34 N7 -64.7(6) . . . . ?
C40 N5 C36 C37 -4.8(8) . . . . ?
Cu2 N5 C36 C37 175.8(4) . . . . ?
C40 N5 C36 C35 173.2(5) . . . . ?
Cu2 N5 C36 C35 -6.3(7) . . . . ?
N5 C36 C37 C38 2.2(9) . . . . ?
C35 C36 C37 C38 -175.6(6) . . . . ?
C36 C37 C38 C39 1.0(10) . . . . ?
C37 C38 C39 C40 -1.7(9) . . . . ?
C36 N5 C40 C39 4.1(8) . . . . ?
Cu2 N5 C40 C39 -176.3(5) . . . . ?
C36 N5 C40 C41 -173.9(5) . . . . ?
Cu2 N5 C40 C41 5.7(6) . . . . ?
C38 C39 C40 N5 -0.9(9) . . . . ?
C38 C39 C40 C41 177.1(5) . . . . ?
C34 N7 C41 C40 -164.5(4) . . . . ?
C48 N7 C41 C40 72.5(5) . . . . ?
Cu2 N7 C41 C40 -43.8(5) . . . . ?
N5 C40 C41 N7 26.7(6) . . . . ?
C39 C40 C41 N7 -151.4(5) . . . . ?
C47 N6 C43 C44 1.8(8) . . . . ?
Cu2 N6 C43 C44 -162.0(5) . . . . ?
C47 N6 C43 C42 -174.9(5) . . . . ?
Cu2 N6 C43 C42 21.3(7) . . . . ?
N6 C43 C44 C45 -0.1(10) . . . . ?
C42 C43 C44 C45 176.5(6) . . . . ?
C43 C44 C45 C46 -1.4(11) . . . . ?
C44 C45 C46 C47 1.0(11) . . . . ?
C43 N6 C47 C46 -2.1(8) . . . . ?
Cu2 N6 C47 C46 164.8(5) . . . . ?
C43 N6 C47 C48 174.2(5) . . . . ?
Cu2 N6 C47 C48 -18.9(5) . . . . ?
C45 C46 C47 N6 0.7(10) . . . . ?
C45 C46 C47 C48 -175.4(6) . . . . ?
C41 N7 C48 C47 -147.7(4) . . . . ?
C34 N7 C48 C47 90.4(5) . . . . ?
Cu2 N7 C48 C47 -34.4(5) . . . . ?
N6 C47 C48 N7 36.9(6) . . . . ?
C46 C47 C48 N7 -146.8(5) . . . . ?
C30 C29 C51 C54 -115.4(6) . . . . ?
C28 C29 C51 C54 67.7(6) . . . . ?
C30 C29 C51 C53 122.7(5) . . . . ?
C28 C29 C51 C53 -54.2(6) . . . . ?
C30 C29 C51 C52 5.0(7) . . . . ?
C28 C29 C51 C52 -171.9(5) . . . . ?
